data_2231068
loop_
_publ_author_name
'Betz, Richard'
'Gerber, Thomas'

_publ_section_title
;
 Ethyltriphenylphosphonium bromide dihydrate
;
_journal_coeditor_code EZ2252
_journal_issue 8
_journal_name_full 'Acta Crystallographica Section E'
_journal_page_first o1950
_journal_paper_doi 10.1107/S1600536811026559
_journal_volume 67
_journal_year 2011
_chemical_formula_iupac 'C20 H20 P +, Br -, 2H2 O'
_chemical_formula_moiety 'C20 H20 P +, Br -, 2(H2 O)'
_chemical_formula_sum 'C20 H24 Br O2 P'
_chemical_formula_weight 407.27
_chemical_name_systematic
;
Ethyltriphenylphosphonium bromide dihydrate
;
_space_group_IT_number 19
_symmetry_cell_setting orthorhombic
_symmetry_space_group_name_Hall 'P 2ac 2ab'
_symmetry_space_group_name_H-M 'P 21 21 21'
_atom_sites_solution_hydrogens geom
_atom_sites_solution_primary direct
_atom_sites_solution_secondary difmap
_audit_creation_method SHELXL-97
_cell_angle_alpha 90.00
_cell_angle_beta 90.00
_cell_angle_gamma 90.00
_cell_formula_units_Z 4
_cell_length_a 8.8030(2)
_cell_length_b 12.7450(3)
_cell_length_c 17.5779(3)
_cell_measurement_reflns_used 9915
_cell_measurement_temperature 200(2)
_cell_measurement_theta_max 28.32
_cell_measurement_theta_min 2.59
_cell_volume 1972.14(7)
_computing_cell_refinement 'SAINT (Bruker, 2010)'
_computing_data_collection 'APEX2 (Bruker, 2010)'
_computing_data_reduction 'SAINT (Bruker, 2010)'
_computing_molecular_graphics 'ORTEP-3 for Windows (Farrugia, 1997) and Mercury (Macrae <i>et al.</i>, 2008)'
_computing_publication_material 'SHELXL97 (Sheldrick, 2008) and PLATON (Spek, 2009)'
_computing_structure_refinement 'SHELXL97 (Sheldrick, 2008)'
_computing_structure_solution 'SHELXS97 (Sheldrick, 2008)'
_diffrn_ambient_temperature 200(2)
_diffrn_measured_fraction_theta_full 0.996
_diffrn_measured_fraction_theta_max 0.996
_diffrn_measurement_device_type 'Bruker APEXII CCD'
_diffrn_measurement_method '\f and \w'
_diffrn_radiation_monochromator graphite
_diffrn_radiation_source 'fine-focus sealed tube'
_diffrn_radiation_type MoK\a
_diffrn_radiation_wavelength 0.71073
_diffrn_reflns_av_R_equivalents 0.0147
_diffrn_reflns_av_sigmaI/netI 0.0368
_diffrn_reflns_limit_h_max 11
_diffrn_reflns_limit_h_min -11
_diffrn_reflns_limit_k_max 17
_diffrn_reflns_limit_k_min -17
_diffrn_reflns_limit_l_max 23
_diffrn_reflns_limit_l_min -23
_diffrn_reflns_number 17777
_diffrn_reflns_theta_full 28.34
_diffrn_reflns_theta_max 28.34
_diffrn_reflns_theta_min 1.97
_exptl_absorpt_coefficient_mu 2.174
_exptl_absorpt_correction_T_max 1.0000
_exptl_absorpt_correction_T_min 0.7504
_exptl_absorpt_correction_type multi-scan
_exptl_absorpt_process_details
;
(SADABS; Bruker, 2008)
;
_exptl_crystal_colour colourless
_exptl_crystal_density_diffrn 1.372
_exptl_crystal_density_method 'not measured'
_exptl_crystal_description block
_exptl_crystal_F_000 840
_exptl_crystal_size_max 0.498
_exptl_crystal_size_mid 0.426
_exptl_crystal_size_min 0.256
_refine_diff_density_max 0.362
_refine_diff_density_min -0.254
_refine_ls_abs_structure_details 'Flack (1983), <b>2057 Friedel pairs</b>'
_refine_ls_abs_structure_Flack 0.001(4)
_refine_ls_extinction_method none
_refine_ls_goodness_of_fit_ref 1.044
_refine_ls_hydrogen_treatment mixed
_refine_ls_matrix_type full
_refine_ls_number_parameters 235
_refine_ls_number_reflns 4847
_refine_ls_number_restraints 6
_refine_ls_restrained_S_all 1.044
_refine_ls_R_factor_all 0.0200
_refine_ls_R_factor_gt 0.0183
_refine_ls_shift/su_max 0.001
_refine_ls_shift/su_mean 0.000
_refine_ls_structure_factor_coef Fsqd
_refine_ls_weighting_details 'calc w=1/[\s^2^(Fo^2^)+(0.0125P)^2^+0.0400P] where P=(Fo^2^+2Fc^2^)/3'
_refine_ls_weighting_scheme calc
_refine_ls_wR_factor_gt 0.0472
_refine_ls_wR_factor_ref 0.0476
_reflns_number_gt 4616
_reflns_number_total 4847
_reflns_threshold_expression I>2sigma(I)
_cod_data_source_file ez2252.cif
_cod_data_source_block I
_cod_database_code 2231068
_cod_database_fobs_code 2231068

loop_
_symmetry_equiv_pos_as_xyz
'x, y, z'
'-x+1/2, -y, z+1/2'
'x+1/2, -y+1/2, -z'
'-x, y+1/2, -z+1/2'

loop_
_atom_site_type_symbol
_atom_site_label
_atom_site_fract_x
_atom_site_fract_y
_atom_site_fract_z
_atom_site_U_iso_or_equiv
_atom_site_adp_type
_atom_site_calc_flag
_atom_site_refinement_flags
_atom_site_occupancy
_atom_site_symmetry_multiplicity
P P1 0.11207(4) 0.62436(2) 0.247940(19) 0.01803(6) Uani d . 1 1
C C1 0.14585(17) 0.71121(9) 0.32676(8) 0.0254(3) Uani d . 1 1
H H1A 0.0827 0.7749 0.3207 0.031 Uiso calc R 1 1
H H1B 0.1148 0.6761 0.3745 0.031 Uiso calc R 1 1
C C2 0.31276(19) 0.74301(11) 0.33249(10) 0.0370(4) Uani d . 1 1
H H2A 0.3430 0.7799 0.2860 0.056 Uiso calc R 1 1
H H2B 0.3756 0.6801 0.3388 0.056 Uiso calc R 1 1
H H2C 0.3268 0.7894 0.3764 0.056 Uiso calc R 1 1
C C11 0.17287(16) 0.69097(9) 0.16351(7) 0.0214(3) Uani d . 1 1
C C12 0.09242(18) 0.78138(10) 0.14349(9) 0.0307(3) Uani d . 1 1
H H12 0.0041 0.8008 0.1712 0.037 Uiso calc R 1 1
C C13 0.1415(2) 0.84243(11) 0.08333(9) 0.0403(4) Uani d . 1 1
H H13 0.0869 0.9037 0.0693 0.048 Uiso calc R 1 1
C C14 0.2709(2) 0.81376(14) 0.04356(11) 0.0477(5) Uani d . 1 1
H H14 0.3058 0.8562 0.0027 0.057 Uiso calc R 1 1
C C15 0.3489(2) 0.72443(14) 0.06281(10) 0.0463(4) Uani d . 1 1
H H15 0.4365 0.7049 0.0345 0.056 Uiso calc R 1 1
C C16 0.30136(18) 0.66239(12) 0.12314(9) 0.0317(3) Uani d . 1 1
H H16 0.3563 0.6010 0.1366 0.038 Uiso calc R 1 1
C C21 0.20967(14) 0.50274(8) 0.26212(8) 0.0197(2) Uani d . 1 1
C C22 0.26143(16) 0.47526(10) 0.33420(8) 0.0253(3) Uani d . 1 1
H H22 0.2515 0.5230 0.3754 0.030 Uiso calc R 1 1
C C23 0.32766(18) 0.37759(10) 0.34554(9) 0.0318(3) Uani d . 1 1
H H23 0.3634 0.3582 0.3946 0.038 Uiso calc R 1 1
C C24 0.34127(18) 0.30872(10) 0.28520(10) 0.0326(3) Uani d . 1 1
H H24 0.3875 0.2422 0.2930 0.039 Uiso calc R 1 1
C C25 0.28901(17) 0.33492(10) 0.21405(9) 0.0308(3) Uani d . 1 1
H H25 0.2995 0.2867 0.1732 0.037 Uiso calc R 1 1
C C26 0.22083(16) 0.43177(9) 0.20171(8) 0.0249(3) Uani d . 1 1
H H26 0.1823 0.4495 0.1529 0.030 Uiso calc R 1 1
C C31 -0.08483(13) 0.59071(9) 0.23979(7) 0.0213(2) Uani d . 1 1
C C32 -0.17155(16) 0.57888(10) 0.30530(8) 0.0273(3) Uani d . 1 1
H H32 -0.1306 0.5966 0.3536 0.033 Uiso calc R 1 1
C C33 -0.31895(18) 0.54080(11) 0.29909(10) 0.0350(3) Uani d . 1 1
H H33 -0.3800 0.5329 0.3433 0.042 Uiso calc R 1 1
C C34 -0.37636(17) 0.51460(10) 0.22885(10) 0.0370(4) Uani d . 1 1
H H34 -0.4768 0.4878 0.2251 0.044 Uiso calc R 1 1
C C35 -0.29041(18) 0.52654(11) 0.16363(10) 0.0344(3) Uani d . 1 1
H H35 -0.3321 0.5086 0.1155 0.041 Uiso calc R 1 1
C C36 -0.14279(16) 0.56485(9) 0.16856(9) 0.0278(3) Uani d . 1 1
H H36 -0.0826 0.5732 0.1241 0.033 Uiso calc R 1 1
Br Br1 0.449193(19) 0.407894(11) 0.011711(8) 0.03538(5) Uani d . 1 1
O O90 0.3316(2) 0.15581(12) 0.02226(11) 0.0685(4) Uani d D 1 1
H H901 0.2440(19) 0.1498(18) 0.0054(14) 0.077(9) Uiso d D 1 1
H H902 0.340(4) 0.2210(13) 0.019(2) 0.127(13) Uiso d D 1 1
O O91 0.0667(2) 0.49128(14) 0.01528(11) 0.0693(4) Uani d D 1 1
H H911 0.017(3) 0.4362(16) 0.0119(16) 0.091(10) Uiso d D 1 1
H H912 0.157(2) 0.472(2) 0.0104(19) 0.117(12) Uiso d D 1 1

loop_
_atom_site_aniso_label
_atom_site_aniso_U_11
_atom_site_aniso_U_22
_atom_site_aniso_U_33
_atom_site_aniso_U_12
_atom_site_aniso_U_13
_atom_site_aniso_U_23
P1 0.01657(14) 0.01950(12) 0.01802(15) -0.00030(10) 0.00031(14) 0.00029(10)
C1 0.0313(8) 0.0232(5) 0.0218(6) -0.0020(5) -0.0001(6) -0.0033(5)
C2 0.0371(9) 0.0361(7) 0.0379(9) -0.0122(6) -0.0038(8) -0.0069(6)
C11 0.0222(6) 0.0234(5) 0.0184(6) -0.0038(5) -0.0015(6) 0.0024(4)
C12 0.0351(8) 0.0284(6) 0.0285(7) 0.0013(5) -0.0018(6) 0.0036(5)
C13 0.0585(11) 0.0302(6) 0.0321(8) -0.0061(7) -0.0111(9) 0.0098(6)
C14 0.0624(12) 0.0506(9) 0.0302(8) -0.0207(9) 0.0006(9) 0.0158(7)
C15 0.0424(10) 0.0613(10) 0.0354(9) -0.0063(8) 0.0152(9) 0.0080(8)
C16 0.0286(7) 0.0378(7) 0.0289(8) 0.0004(6) 0.0058(7) 0.0045(6)
C21 0.0152(6) 0.0197(4) 0.0242(7) -0.0011(4) -0.0001(6) 0.0020(4)
C22 0.0251(7) 0.0277(6) 0.0231(7) -0.0003(5) -0.0004(6) 0.0023(5)
C23 0.0298(7) 0.0326(6) 0.0331(8) 0.0015(6) -0.0036(7) 0.0118(5)
C24 0.0292(7) 0.0206(5) 0.0482(9) 0.0023(5) 0.0046(8) 0.0064(6)
C25 0.0318(8) 0.0209(5) 0.0396(9) -0.0028(5) 0.0071(7) -0.0051(6)
C26 0.0241(7) 0.0256(6) 0.0251(7) -0.0033(5) -0.0003(6) -0.0010(5)
C31 0.0175(5) 0.0195(4) 0.0270(6) 0.0003(4) 0.0007(5) 0.0004(5)
C32 0.0223(6) 0.0292(6) 0.0304(7) 0.0003(5) 0.0010(6) 0.0057(5)
C33 0.0232(7) 0.0343(7) 0.0474(10) -0.0012(6) 0.0075(7) 0.0111(6)
C34 0.0198(7) 0.0282(6) 0.0630(11) -0.0043(5) -0.0044(8) 0.0072(6)
C35 0.0267(7) 0.0320(6) 0.0444(10) -0.0018(6) -0.0106(7) -0.0053(6)
C36 0.0228(7) 0.0291(6) 0.0315(8) -0.0004(5) -0.0023(6) -0.0025(5)
Br1 0.03888(9) 0.04024(7) 0.02703(7) -0.00297(6) -0.00667(7) -0.00226(5)
O90 0.0591(10) 0.0589(8) 0.0876(13) -0.0081(7) -0.0044(10) 0.0171(9)
O91 0.0564(10) 0.0833(10) 0.0680(10) 0.0059(9) 0.0105(10) -0.0101(9)

loop_
_atom_type_symbol
_atom_type_description
_atom_type_scat_dispersion_real
_atom_type_scat_dispersion_imag
_atom_type_scat_source
C C 0.0033 0.0016 'International Tables Vol C Tables 4.2.6.8 and 6.1.1.4'
H H 0.0000 0.0000 'International Tables Vol C Tables 4.2.6.8 and 6.1.1.4'
Br Br -0.2901 2.4595 'International Tables Vol C Tables 4.2.6.8 and 6.1.1.4'
O O 0.0106 0.0060 'International Tables Vol C Tables 4.2.6.8 and 6.1.1.4'
P P 0.1023 0.0942 'International Tables Vol C Tables 4.2.6.8 and 6.1.1.4'

loop_
_geom_angle_atom_site_label_1
_geom_angle_atom_site_label_2
_geom_angle_atom_site_label_3
_geom_angle
C21 P1 C31 105.57(5)
C21 P1 C11 112.48(6)
C31 P1 C11 109.65(6)
C21 P1 C1 110.27(6)
C31 P1 C1 111.65(6)
C11 P1 C1 107.28(6)
C2 C1 P1 111.91(10)
C2 C1 H1A 109.2
P1 C1 H1A 109.2
C2 C1 H1B 109.2
P1 C1 H1B 109.2
H1A C1 H1B 107.9
C1 C2 H2A 109.5
C1 C2 H2B 109.5
H2A C2 H2B 109.5
C1 C2 H2C 109.5
H2A C2 H2C 109.5
H2B C2 H2C 109.5
C16 C11 C12 120.13(12)
C16 C11 P1 122.97(10)
C12 C11 P1 116.61(11)
C13 C12 C11 119.88(14)
C13 C12 H12 120.1
C11 C12 H12 120.1
C12 C13 C14 119.65(15)
C12 C13 H13 120.2
C14 C13 H13 120.2
C15 C14 C13 120.40(15)
C15 C14 H14 119.8
C13 C14 H14 119.8
C14 C15 C16 120.67(17)
C14 C15 H15 119.7
C16 C15 H15 119.7
C11 C16 C15 119.25(15)
C11 C16 H16 120.4
C15 C16 H16 120.4
C22 C21 C26 120.38(11)
C22 C21 P1 120.13(10)
C26 C21 P1 119.22(10)
C23 C22 C21 119.58(13)
C23 C22 H22 120.2
C21 C22 H22 120.2
C24 C23 C22 119.71(14)
C24 C23 H23 120.1
C22 C23 H23 120.1
C25 C24 C23 121.01(12)
C25 C24 H24 119.5
C23 C24 H24 119.5
C24 C25 C26 120.18(13)
C24 C25 H25 119.9
C26 C25 H25 119.9
C25 C26 C21 119.11(13)
C25 C26 H26 120.4
C21 C26 H26 120.4
C32 C31 C36 121.22(12)
C32 C31 P1 119.43(10)
C36 C31 P1 118.90(10)
C33 C32 C31 119.07(14)
C33 C32 H32 120.5
C31 C32 H32 120.5
C34 C33 C32 119.89(15)
C34 C33 H33 120.1
C32 C33 H33 120.1
C33 C34 C35 121.12(13)
C33 C34 H34 119.4
C35 C34 H34 119.4
C34 C35 C36 119.90(15)
C34 C35 H35 120.0
C36 C35 H35 120.0
C35 C36 C31 118.80(14)
C35 C36 H36 120.6
C31 C36 H36 120.6
H901 O90 H902 98.5(19)
H911 O91 H912 104(2)

loop_
_geom_bond_atom_site_label_1
_geom_bond_atom_site_label_2
_geom_bond_distance
P1 C21 1.7896(11)
P1 C31 1.7913(12)
P1 C11 1.7915(13)
P1 C1 1.7981(13)
C1 C2 1.528(2)
C1 H1A 0.9900
C1 H1B 0.9900
C2 H2A 0.9800
C2 H2B 0.9800
C2 H2C 0.9800
C11 C16 1.384(2)
C11 C12 1.3976(18)
C12 C13 1.382(2)
C12 H12 0.9500
C13 C14 1.385(3)
C13 H13 0.9500
C14 C15 1.372(3)
C14 H14 0.9500
C15 C16 1.388(2)
C15 H15 0.9500
C16 H16 0.9500
C21 C22 1.3914(19)
C21 C26 1.3983(18)
C22 C23 1.3889(18)
C22 H22 0.9500
C23 C24 1.382(2)
C23 H23 0.9500
C24 C25 1.374(2)
C24 H24 0.9500
C25 C26 1.3896(18)
C25 H25 0.9500
C26 H26 0.9500
C31 C32 1.3896(19)
C31 C36 1.3917(19)
C32 C33 1.390(2)
C32 H32 0.9500
C33 C34 1.375(2)
C33 H33 0.9500
C34 C35 1.382(2)
C34 H34 0.9500
C35 C36 1.391(2)
C35 H35 0.9500
C36 H36 0.9500
O90 H901 0.830(15)
O90 H902 0.836(15)
O91 H911 0.830(15)
O91 H912 0.836(16)

loop_
_geom_hbond_atom_site_label_D
_geom_hbond_atom_site_label_H
_geom_hbond_atom_site_label_A
_geom_hbond_site_symmetry_A
_geom_hbond_distance_DH
_geom_hbond_distance_HA
_geom_hbond_distance_DA
_geom_hbond_angle_DHA
O90 H901 Br1 3_455 0.830(15) 2.714(16) 3.5137(18) 162(2)
O90 H902 Br1 . 0.836(15) 2.572(16) 3.3806(15) 163(3)
O91 H911 O90 3_455 0.830(15) 2.096(18) 2.869(3) 155(3)
O91 H912 Br1 . 0.836(16) 2.699(16) 3.5315(17) 174(3)
C35 H35 Br1 1_455 0.95 2.95 3.8305(16) 155
C1 H1B Br1 2_565 0.99 2.70 3.6843(14) 174

loop_
_geom_torsion_atom_site_label_1
_geom_torsion_atom_site_label_2
_geom_torsion_atom_site_label_3
_geom_torsion_atom_site_label_4
_geom_torsion
C21 P1 C1 C2 64.80(11)
C31 P1 C1 C2 -178.17(10)
C11 P1 C1 C2 -58.01(12)
C21 P1 C11 C16 -12.47(14)
C31 P1 C11 C16 -129.61(12)
C1 P1 C11 C16 108.96(12)
C21 P1 C11 C12 173.72(10)
C31 P1 C11 C12 56.58(12)
C1 P1 C11 C12 -64.85(12)
C16 C11 C12 C13 -0.1(2)
P1 C11 C12 C13 173.87(12)
C11 C12 C13 C14 -0.4(2)
C12 C13 C14 C15 1.0(3)
C13 C14 C15 C16 -1.1(3)
C12 C11 C16 C15 0.0(2)
P1 C11 C16 C15 -173.60(13)
C14 C15 C16 C11 0.6(3)
C31 P1 C21 C22 -103.52(11)
C11 P1 C21 C22 136.94(11)
C1 P1 C21 C22 17.23(12)
C31 P1 C21 C26 70.65(11)
C11 P1 C21 C26 -48.89(12)
C1 P1 C21 C26 -168.60(10)
C26 C21 C22 C23 1.5(2)
P1 C21 C22 C23 175.58(11)
C21 C22 C23 C24 -0.1(2)
C22 C23 C24 C25 -0.6(2)
C23 C24 C25 C26 -0.2(2)
C24 C25 C26 C21 1.5(2)
C22 C21 C26 C25 -2.20(19)
P1 C21 C26 C25 -176.35(10)
C21 P1 C31 C32 84.70(11)
C11 P1 C31 C32 -153.90(10)
C1 P1 C31 C32 -35.14(12)
C21 P1 C31 C36 -87.72(11)
C11 P1 C31 C36 33.68(11)
C1 P1 C31 C36 152.44(10)
C36 C31 C32 C33 -0.21(19)
P1 C31 C32 C33 -172.45(10)
C31 C32 C33 C34 0.6(2)
C32 C33 C34 C35 -0.7(2)
C33 C34 C35 C36 0.5(2)
C34 C35 C36 C31 -0.2(2)
C32 C31 C36 C35 0.01(19)
P1 C31 C36 C35 172.29(10)

loop_
_cod_related_entry_id
_cod_related_entry_database
_cod_related_entry_code
1 ChemSpider 30656838
